data_2239011
loop_
_publ_author_name
'Waldhart, Greyson W.'
'Mankad, Neal P.'

_publ_section_title
;
 <i>trans</i>-Tetracarbonylbis(triphenylphosphane-\k<i>P</i>)molybdenum(0)
;
_journal_coeditor_code PJ2007
_journal_issue 2
_journal_name_full 'Acta Crystallographica Section E'
_journal_page_first m36
_journal_paper_doi 10.1107/S1600536814000300
_journal_volume 70
_journal_year 2014
_chemical_formula_iupac '[Mo (C18 H15 P)2 (C O)4]'
_chemical_formula_sum 'C40 H30 Mo O4 P2'
_chemical_formula_weight 732.52
_chemical_name_common trans-Mo(CO)4(PPh3)2
_chemical_name_systematic
;
<i>trans</i>-Tetracarbonylbis(triphenylphosphane-\k<i>P</i>)molybdenum(0)
;
_space_group_crystal_system triclinic
_space_group_IT_number 2
_space_group_name_Hall '-P 1'
_space_group_name_H-M_alt 'P -1'
_symmetry_space_group_name_Hall '-P 1'
_symmetry_space_group_name_H-M 'P -1'
_atom_sites_solution_hydrogens geom
_atom_sites_solution_primary direct
_atom_sites_solution_secondary difmap
_cell_angle_alpha 64.794(4)
_cell_angle_beta 69.417(4)
_cell_angle_gamma 83.699(4)
_cell_formula_units_Z 1
_cell_length_a 9.3443(13)
_cell_length_b 10.2267(15)
_cell_length_c 10.7258(16)
_cell_measurement_reflns_used 6345
_cell_measurement_temperature 300.(2)
_cell_measurement_theta_max 25.0596
_cell_measurement_theta_min 2.2004
_cell_volume 867.2(2)
_computing_cell_refinement 'SAINT (Bruker, 2013)'
_computing_data_collection 'SMART (Bruker, 2007)'
_computing_data_reduction 'SAINT (Bruker, 2013)'
_computing_molecular_graphics 'Mercury (Macrae <i>et al.</i>, 2006)'
_computing_publication_material 'publCIF (Westrip, 2010)'
_computing_structure_refinement 'SHELXL2013 (Sheldrick, 2008)'
_computing_structure_solution 'SHELXS97 (Sheldrick, 2008)'
_diffrn_ambient_temperature 300.(2)
_diffrn_detector_area_resol_mean 8.3330
_diffrn_measured_fraction_theta_full 0.986
_diffrn_measured_fraction_theta_max 0.986
_diffrn_measurement_device_type 'Bruker SMART X2S benchtop'
_diffrn_measurement_method '\w scans'
_diffrn_radiation_monochromator 'doubly curved silicon crystal'
_diffrn_radiation_type MoK\a
_diffrn_radiation_wavelength 0.71073
_diffrn_reflns_av_R_equivalents 0.0195
_diffrn_reflns_av_sigmaI/netI 0.0301
_diffrn_reflns_limit_h_max 10
_diffrn_reflns_limit_h_min -10
_diffrn_reflns_limit_k_max 12
_diffrn_reflns_limit_k_min -12
_diffrn_reflns_limit_l_max 12
_diffrn_reflns_limit_l_min -12
_diffrn_reflns_number 7865
_diffrn_reflns_theta_full 24.72
_diffrn_reflns_theta_max 24.72
_diffrn_reflns_theta_min 2.33
_exptl_absorpt_coefficient_mu 0.511
_exptl_absorpt_correction_T_max 0.85
_exptl_absorpt_correction_T_min 0.70
_exptl_absorpt_correction_type multi-scan
_exptl_absorpt_process_details '(SADABS; Bruker, 2012)'
_exptl_crystal_colour yellow
_exptl_crystal_density_diffrn 1.403
_exptl_crystal_density_method 'not measured'
_exptl_crystal_description block
_exptl_crystal_F_000 374
_exptl_crystal_size_max 0.620
_exptl_crystal_size_mid 0.450
_exptl_crystal_size_min 0.330
_refine_diff_density_max 0.247
_refine_diff_density_min -0.281
_refine_ls_extinction_method none
_refine_ls_goodness_of_fit_ref 1.105
_refine_ls_hydrogen_treatment constr
_refine_ls_matrix_type full
_refine_ls_number_parameters 214
_refine_ls_number_reflns 2907
_refine_ls_number_restraints 61
_refine_ls_restrained_S_all 1.095
_refine_ls_R_factor_all 0.0238
_refine_ls_R_factor_gt 0.0220
_refine_ls_shift/su_max 0.001
_refine_ls_shift/su_mean 0.000
_refine_ls_structure_factor_coef Fsqd
_refine_ls_weighting_details 'w=1/[\s^2^(Fo^2^)+(0.0238P)^2^+0.3878P] where P=(Fo^2^+2Fc^2^)/3'
_refine_ls_weighting_scheme calc
_refine_ls_wR_factor_gt 0.0561
_refine_ls_wR_factor_ref 0.0575
_reflns_number_gt 2770
_reflns_number_total 2907
_reflns_threshold_expression I>2\s(I)
_cod_data_source_file pj2007sup1.cif
_cod_data_source_block I
_cod_database_code 2239011
_cod_database_fobs_code 2239011

loop_
_space_group_symop_operation_xyz
'x, y, z'
'-x, -y, -z'

loop_
_atom_site_type_symbol
_atom_site_label
_atom_site_fract_x
_atom_site_fract_y
_atom_site_fract_z
_atom_site_U_iso_or_equiv
_atom_site_adp_type
_atom_site_calc_flag
_atom_site_occupancy
Mo Mo1 0 0 1.0 0.02814(8) Uani d 1
P P1 0.21394(5) 0.16894(5) 0.79865(5) 0.02888(12) Uani d 1
O O1 0.0078(2) 0.1374(2) 1.21320(19) 0.0659(5) Uani d 1
O O2 0.2517(2) -0.22032(19) 1.0879(2) 0.0677(5) Uani d 1
C C1 0.0065(2) 0.0886(2) 1.1355(2) 0.0396(4) Uani d 1
C C2 0.1594(2) -0.1425(2) 1.0585(2) 0.0400(4) Uani d 1
C C5 0.2591(2) 0.3109(2) 0.8425(2) 0.0360(4) Uani d 1
C C6 0.3274(3) 0.2769(3) 0.9478(2) 0.0516(5) Uani d 1
H H6 0.3582 0.1834 0.99 0.062 Uiso calc 1
C C7 0.3502(3) 0.3800(3) 0.9906(3) 0.0643(7) Uani d 1
H H7 0.3976 0.3557 1.0602 0.077 Uiso calc 1
C C8 0.3043(4) 0.5164(3) 0.9327(3) 0.0750(8) Uani d 1
H H8 0.3201 0.5855 0.9619 0.09 Uiso calc 1
C C9 0.2344(4) 0.5514(3) 0.8306(4) 0.0842(9) Uani d 1
H H9 0.2014 0.6445 0.7915 0.101 Uiso calc 1
C C10 0.2122(3) 0.4496(3) 0.7848(3) 0.0604(6) Uani d 1
H H10 0.1654 0.4753 0.7146 0.072 Uiso calc 1
C C11 0.3989(2) 0.0886(2) 0.7434(2) 0.0375(4) Uani d 1
C C12 0.3988(3) -0.0338(2) 0.7195(3) 0.0527(6) Uani d 1
H H12 0.3059 -0.0751 0.7371 0.063 Uiso calc 1
C C13 0.5324(3) -0.0962(3) 0.6703(3) 0.0684(7) Uani d 1
H H13 0.5289 -0.1772 0.6529 0.082 Uiso calc 1
C C14 0.6677(3) -0.0407(4) 0.6475(3) 0.0800(9) Uani d 1
H H14 0.7578 -0.0844 0.6167 0.096 Uiso calc 1
C C15 0.6720(3) 0.0795(4) 0.6694(4) 0.0992(12) Uani d 1
H H15 0.7659 0.119 0.6516 0.119 Uiso calc 1
C C16 0.5381(3) 0.1452(3) 0.7183(4) 0.0735(8) Uani d 1
H H16 0.5431 0.2271 0.7339 0.088 Uiso calc 1
C C17 0.1953(2) 0.27353(19) 0.61689(19) 0.0348(4) Uani d 1
C C18 0.3120(3) 0.3699(2) 0.5024(2) 0.0542(6) Uani d 1
H H18 0.4008 0.3822 0.5174 0.065 Uiso calc 1
C C19 0.2971(3) 0.4474(3) 0.3666(3) 0.0668(7) Uani d 1
H H19 0.3751 0.5128 0.2912 0.08 Uiso calc 1
C C20 0.1676(4) 0.4284(3) 0.3421(2) 0.0657(7) Uani d 1
H H20 0.1576 0.4813 0.2506 0.079 Uiso calc 1
C C21 0.0550(3) 0.3322(3) 0.4515(3) 0.0659(7) Uani d 1
H H21 -0.0316 0.3174 0.4346 0.079 Uiso calc 1
C C22 0.0681(3) 0.2555(2) 0.5893(2) 0.0485(5) Uani d 1
H H22 -0.0109 0.1909 0.6641 0.058 Uiso calc 1

loop_
_atom_site_aniso_label
_atom_site_aniso_U_11
_atom_site_aniso_U_22
_atom_site_aniso_U_33
_atom_site_aniso_U_12
_atom_site_aniso_U_13
_atom_site_aniso_U_23
Mo1 0.02853(13) 0.02430(12) 0.02774(12) -0.00060(8) -0.00954(9) -0.00693(9)
P1 0.0288(3) 0.0261(2) 0.0290(2) -0.00119(18) -0.00896(19) -0.00910(19)
O1 0.0699(12) 0.0822(12) 0.0664(11) 0.0004(9) -0.0223(9) -0.0497(10)
O2 0.0675(11) 0.0606(10) 0.0694(11) 0.0316(9) -0.0346(10) -0.0197(9)
C1 0.0355(11) 0.0402(11) 0.0406(11) -0.0005(8) -0.0115(9) -0.0150(9)
C2 0.0432(12) 0.0351(10) 0.0358(10) 0.0027(9) -0.0130(9) -0.0100(8)
C5 0.0347(10) 0.0355(10) 0.0353(10) -0.0054(8) -0.0057(8) -0.0156(8)
C6 0.0599(14) 0.0485(12) 0.0477(12) -0.0108(10) -0.0196(11) -0.0170(10)
C7 0.0701(17) 0.0782(18) 0.0525(14) -0.0245(14) -0.0167(12) -0.0311(13)
C8 0.088(2) 0.0738(19) 0.0778(19) -0.0188(15) -0.0106(16) -0.0531(16)
C9 0.110(3) 0.0520(16) 0.115(3) 0.0194(16) -0.046(2) -0.0537(17)
C10 0.0742(17) 0.0479(13) 0.0787(17) 0.0172(12) -0.0379(14) -0.0379(13)
C11 0.0330(10) 0.0387(10) 0.0354(10) 0.0038(8) -0.0102(8) -0.0122(8)
C12 0.0471(13) 0.0524(13) 0.0599(14) 0.0043(10) -0.0101(11) -0.0314(11)
C13 0.0693(18) 0.0652(16) 0.0713(17) 0.0220(13) -0.0159(14) -0.0399(14)
C14 0.0568(17) 0.099(2) 0.087(2) 0.0381(16) -0.0221(15) -0.0508(19)
C15 0.0332(14) 0.136(3) 0.151(3) 0.0142(17) -0.0281(18) -0.085(3)
C16 0.0379(13) 0.0846(19) 0.114(2) 0.0031(12) -0.0185(14) -0.0620(19)
C17 0.0421(11) 0.0287(9) 0.0281(9) 0.0027(8) -0.0091(8) -0.0094(7)
C18 0.0534(14) 0.0503(13) 0.0410(12) -0.0077(10) -0.0067(10) -0.0080(10)
C19 0.0797(19) 0.0506(14) 0.0345(12) -0.0025(13) 0.0013(12) -0.0006(10)
C20 0.092(2) 0.0577(15) 0.0327(12) 0.0155(14) -0.0212(13) -0.0079(11)
C21 0.0777(18) 0.0697(16) 0.0470(13) 0.0055(14) -0.0362(13) -0.0097(12)
C22 0.0520(13) 0.0496(12) 0.0361(11) -0.0042(10) -0.0186(10) -0.0062(9)

loop_
_atom_type_symbol
_atom_type_description
_atom_type_scat_dispersion_real
_atom_type_scat_dispersion_imag
_atom_type_scat_source
C C 0.0033 0.0016 'International Tables Vol C Tables 4.2.6.8 and 6.1.1.4'
H H 0.0000 0.0000 'International Tables Vol C Tables 4.2.6.8 and 6.1.1.4'
O O 0.0106 0.0060 'International Tables Vol C Tables 4.2.6.8 and 6.1.1.4'
P P 0.1023 0.0942 'International Tables Vol C Tables 4.2.6.8 and 6.1.1.4'
Mo Mo -1.6832 0.6857 'International Tables Vol C Tables 4.2.6.8 and 6.1.1.4'

loop_
_geom_angle_atom_site_label_1
_geom_angle_atom_site_label_2
_geom_angle_atom_site_label_3
_geom_angle_site_symmetry_1
_geom_angle_site_symmetry_3
_geom_angle
C1 Mo1 C1 . 2_557 180.00(11)
C1 Mo1 C2 . 2_557 89.09(8)
C1 Mo1 C2 2_557 2_557 90.91(8)
C1 Mo1 C2 . . 90.91(8)
C1 Mo1 C2 2_557 . 89.09(8)
C2 Mo1 C2 2_557 . 180.0
C1 Mo1 P1 . 2_557 89.67(6)
C1 Mo1 P1 2_557 2_557 90.33(6)
C2 Mo1 P1 2_557 2_557 87.97(6)
C2 Mo1 P1 . 2_557 92.03(6)
C1 Mo1 P1 . . 90.33(6)
C1 Mo1 P1 2_557 . 89.67(6)
C2 Mo1 P1 2_557 . 92.04(6)
C2 Mo1 P1 . . 87.97(6)
P1 Mo1 P1 2_557 . 180.0
C5 P1 C11 . . 104.37(9)
C5 P1 C17 . . 102.38(9)
C11 P1 C17 . . 99.19(9)
C5 P1 Mo1 . . 112.63(6)
C11 P1 Mo1 . . 116.61(6)
C17 P1 Mo1 . . 119.47(6)
O1 C1 Mo1 . . 178.84(18)
O2 C2 Mo1 . . 178.21(19)
C10 C5 C6 . . 117.94(19)
C10 C5 P1 . . 121.47(16)
C6 C5 P1 . . 120.24(16)
C7 C6 C5 . . 120.8(2)
C7 C6 H6 . . 119.6
C5 C6 H6 . . 119.6
C8 C7 C6 . . 120.8(3)
C8 C7 H7 . . 119.6
C6 C7 H7 . . 119.6
C7 C8 C9 . . 119.3(2)
C7 C8 H8 . . 120.3
C9 C8 H8 . . 120.3
C8 C9 C10 . . 120.7(3)
C8 C9 H9 . . 119.6
C10 C9 H9 . . 119.6
C5 C10 C9 . . 120.4(2)
C5 C10 H10 . . 119.8
C9 C10 H10 . . 119.8
C16 C11 C12 . . 117.4(2)
C16 C11 P1 . . 124.63(17)
C12 C11 P1 . . 117.92(16)
C13 C12 C11 . . 121.8(2)
C13 C12 H12 . . 119.1
C11 C12 H12 . . 119.1
C14 C13 C12 . . 120.3(3)
C14 C13 H13 . . 119.9
C12 C13 H13 . . 119.9
C13 C14 C15 . . 119.4(3)
C13 C14 H14 . . 120.3
C15 C14 H14 . . 120.3
C14 C15 C16 . . 121.2(3)
C14 C15 H15 . . 119.4
C16 C15 H15 . . 119.4
C11 C16 C15 . . 119.8(3)
C11 C16 H16 . . 120.1
C15 C16 H16 . . 120.1
C22 C17 C18 . . 117.96(19)
C22 C17 P1 . . 121.05(14)
C18 C17 P1 . . 120.96(16)
C19 C18 C17 . . 120.5(2)
C19 C18 H18 . . 119.8
C17 C18 H18 . . 119.8
C20 C19 C18 . . 120.4(2)
C20 C19 H19 . . 119.8
C18 C19 H19 . . 119.8
C21 C20 C19 . . 119.7(2)
C21 C20 H20 . . 120.2
C19 C20 H20 . . 120.2
C20 C21 C22 . . 120.3(3)
C20 C21 H21 . . 119.9
C22 C21 H21 . . 119.9
C17 C22 C21 . . 121.2(2)
C17 C22 H22 . . 119.4
C21 C22 H22 . . 119.4

loop_
_geom_bond_atom_site_label_1
_geom_bond_atom_site_label_2
_geom_bond_site_symmetry_2
_geom_bond_distance
Mo1 C1 . 2.034(2)
Mo1 C1 2_557 2.034(2)
Mo1 C2 2_557 2.035(2)
Mo1 C2 . 2.035(2)
Mo1 P1 2_557 2.4879(5)
Mo1 P1 . 2.4879(5)
P1 C5 . 1.8341(19)
P1 C11 . 1.8430(19)
P1 C17 . 1.8430(19)
O1 C1 . 1.143(3)
O2 C2 . 1.141(2)
C5 C10 . 1.376(3)
C5 C6 . 1.389(3)
C6 C7 . 1.378(3)
C6 H6 . 0.93
C7 C8 . 1.354(4)
C7 H7 . 0.93
C8 C9 . 1.367(4)
C8 H8 . 0.93
C9 C10 . 1.386(3)
C9 H9 . 0.93
C10 H10 . 0.93
C11 C16 . 1.373(3)
C11 C12 . 1.380(3)
C12 C13 . 1.376(3)
C12 H12 . 0.93
C13 C14 . 1.343(4)
C13 H13 . 0.93
C14 C15 . 1.353(4)
C14 H14 . 0.93
C15 C16 . 1.395(4)
C15 H15 . 0.93
C16 H16 . 0.93
C17 C22 . 1.370(3)
C17 C18 . 1.390(3)
C18 C19 . 1.381(3)
C18 H18 . 0.93
C19 C20 . 1.374(4)
C19 H19 . 0.93
C20 C21 . 1.352(4)
C20 H20 . 0.93
C21 C22 . 1.390(3)
C21 H21 . 0.93
C22 H22 . 0.93
